data_4333096
loop_
_publ_author_name
'Parsons, Stewart R.'
'Thompson, Laurence K.'
'Dey, Subrata K.'
'Wilson, Claire'
'Howard, Judith A. K.'

_publ_section_title
;
 High-Spin [2 \\times 2] [FeIII2NiII2] Heterometallic Square Grid with
 anS= 3 Ground State
;
_journal_issue 22
_journal_name_full 'Inorganic Chemistry'
_journal_page_first 8832
_journal_page_last 8834
_journal_paper_doi 10.1021/ic061402w
_journal_volume 45
_journal_year 2006
_chemical_formula_sum 'C49.75 H62 Fe2 N26 Ni2 O29.25'
_chemical_formula_weight 1721.37
_chemical_name_systematic
; 
 ? 
;
_space_group_IT_number 14
_symmetry_cell_setting monoclinic
_symmetry_space_group_name_Hall '-P 2yn'
_symmetry_space_group_name_H-M 'P 1 21/n 1'
_atom_sites_solution_hydrogens 'geom & difmap (H2O), MeOH not located'
_atom_sites_solution_primary direct
_atom_sites_solution_secondary difmap
_audit_creation_method SHELXL-97
_cell_angle_alpha 90.00
_cell_angle_beta 115.010(4)
_cell_angle_gamma 90.00
_cell_formula_units_Z 4
_cell_length_a 22.6313(10)
_cell_length_b 13.7104(13)
_cell_length_c 23.899(2)
_cell_measurement_temperature 120(2)
_cell_volume 6720.2(9)
_computing_structure_refinement 'SHELXL-97 (Sheldrick, 1997)'
_computing_structure_solution 'SHELXS-97 (Sheldrick, 1990)'
_diffrn_ambient_temperature 120(2)
_diffrn_measured_fraction_theta_full 0.999
_diffrn_measured_fraction_theta_max 0.999
_diffrn_measurement_device_type 'Bruker SMART 1K CCD Area Detector Diffractometer'
_diffrn_measurement_method \w
_diffrn_radiation_monochromator graphite
_diffrn_radiation_source 'fine-focus sealed tube'
_diffrn_radiation_type MoK\a
_diffrn_radiation_wavelength 0.71073
_diffrn_reflns_av_R_equivalents 0.0501
_diffrn_reflns_av_sigmaI/netI 0.0371
_diffrn_reflns_limit_h_max 26
_diffrn_reflns_limit_h_min -24
_diffrn_reflns_limit_k_max 16
_diffrn_reflns_limit_k_min -16
_diffrn_reflns_limit_l_max 27
_diffrn_reflns_limit_l_min -28
_diffrn_reflns_number 39729
_diffrn_reflns_theta_full 25.00
_diffrn_reflns_theta_max 25.00
_diffrn_reflns_theta_min 1.63
_exptl_absorpt_coefficient_mu 1.083
_exptl_absorpt_correction_T_max 0.570
_exptl_absorpt_correction_T_min 0.515
_exptl_absorpt_correction_type multi-scan
_exptl_absorpt_process_details 'Bruker SHELXTL'
_exptl_crystal_density_diffrn 1.701
_exptl_crystal_density_method 'not measured'
_exptl_crystal_F_000 3538
_refine_diff_density_max 1.582
_refine_diff_density_min -1.334
_refine_diff_density_rms 0.115
_refine_ls_extinction_method none
_refine_ls_goodness_of_fit_ref 1.142
_refine_ls_hydrogen_treatment 'constr & H2O refxyz with restraints'
_refine_ls_matrix_type full
_refine_ls_number_parameters 1001
_refine_ls_number_reflns 11831
_refine_ls_number_restraints 26
_refine_ls_restrained_S_all 1.148
_refine_ls_R_factor_all 0.0767
_refine_ls_R_factor_gt 0.0546
_refine_ls_shift/su_max 0.002
_refine_ls_shift/su_mean 0.000
_refine_ls_structure_factor_coef Fsqd
_refine_ls_weighting_details 'calc w=1/[\s^2^(Fo^2^)+(0.0690P)^2^+30.8455P] where P=(Fo^2^+2Fc^2^)/3'
_refine_ls_weighting_scheme calc
_refine_ls_wR_factor_gt 0.1420
_refine_ls_wR_factor_ref 0.1693
_reflns_number_gt 9384
_reflns_number_total 11831
_reflns_threshold_expression >2\s(I)
_cod_data_source_file ic061402wsup1.cif
_cod_data_source_block rabs
_cod_depositor_comments
;
The following automatic conversions were performed:

'_symmetry_cell_setting' value 'Monoclinic' changed to 'monoclinic'
according to /home/saulius/struct/CIF-dictionaries/cif_core.dic
dictionary named 'cif_core.dic' version 2.4.2 from 2011-04-26.

Automatic conversion script
Id: cif_fix_values 1891 2012-01-12 08:04:46Z andrius 
;
_cod_original_cell_volume 6720.1(9)
_cod_original_sg_symbol_H-M 'P 21/n'
_cod_database_code 4333096

loop_
_symmetry_equiv_pos_as_xyz
'x, y, z'
'-x+1/2, y+1/2, -z+1/2'
'-x, -y, -z'
'x-1/2, -y-1/2, z-1/2'

loop_
_atom_site_label
_atom_site_type_symbol
_atom_site_fract_x
_atom_site_fract_y
_atom_site_fract_z
_atom_site_U_iso_or_equiv
_atom_site_adp_type
_atom_site_occupancy
_atom_site_symmetry_multiplicity
_atom_site_calc_flag
_atom_site_refinement_flags
_atom_site_disorder_assembly
_atom_site_disorder_group
Ni1 Ni 0.58940(3) -0.06656(4) 0.19848(3) 0.01964(16) Uani 1 1 d . . .
Fe2 Fe 0.44056(3) 0.06555(5) 0.20213(3) 0.01881(17) Uani 1 1 d . . .
Ni3 Ni 0.34723(3) -0.17321(5) 0.19172(3) 0.02087(16) Uani 1 1 d . . .
Fe4 Fe 0.51082(3) -0.29468(5) 0.22640(3) 0.01842(17) Uani 1 1 d . . .
C1A C 0.6528(2) -0.3793(4) 0.2859(2) 0.0269(11) Uani 1 1 d . . .
H1AA H 0.6543 -0.3520 0.3230 0.032 Uiso 1 1 calc R . .
C1B C 0.4332(3) -0.4872(4) 0.2155(3) 0.0300(12) Uani 1 1 d . . .
H1BA H 0.4183 -0.4777 0.1722 0.036 Uiso 1 1 calc R . .
C1C C 0.3432(3) 0.1873(4) 0.2362(3) 0.0316(12) Uani 1 1 d . . .
H1CA H 0.3692 0.1665 0.2773 0.038 Uiso 1 1 calc R . .
C1D C 0.5031(3) 0.2566(4) 0.1769(3) 0.0302(12) Uani 1 1 d . . .
H1DA H 0.4774 0.2428 0.1345 0.036 Uiso 1 1 calc R . .
C2A C 0.7073(3) -0.4254(4) 0.2870(3) 0.0304(12) Uani 1 1 d . . .
H2AA H 0.7459 -0.4292 0.3244 0.037 Uiso 1 1 calc R . .
C2B C 0.4116(3) -0.5683(4) 0.2365(3) 0.0386(14) Uani 1 1 d . . .
H2BA H 0.3828 -0.6139 0.2081 0.046 Uiso 1 1 calc R . .
C2C C 0.2930(3) 0.2542(4) 0.2255(3) 0.0382(14) Uani 1 1 d . . .
H2CA H 0.2846 0.2780 0.2587 0.046 Uiso 1 1 calc R . .
C2D C 0.5450(3) 0.3360(4) 0.1925(3) 0.0351(13) Uani 1 1 d . . .
H2DA H 0.5476 0.3762 0.1612 0.042 Uiso 1 1 calc R . .
C3A C 0.7055(3) -0.4659(4) 0.2339(3) 0.0321(13) Uani 1 1 d . . .
H3AA H 0.7427 -0.4986 0.2343 0.039 Uiso 1 1 calc R . .
C3B C 0.4326(3) -0.5816(5) 0.2992(3) 0.0421(15) Uani 1 1 d . . .
H3BA H 0.4178 -0.6357 0.3146 0.051 Uiso 1 1 calc R . .
C3C C 0.2559(3) 0.2852(4) 0.1659(3) 0.0380(14) Uani 1 1 d . . .
H3CA H 0.2221 0.3316 0.1579 0.046 Uiso 1 1 calc R . .
C3D C 0.5827(3) 0.3560(4) 0.2540(3) 0.0361(14) Uani 1 1 d . . .
H3DA H 0.6124 0.4093 0.2652 0.043 Uiso 1 1 calc R . .
C4A C 0.6485(3) -0.4587(4) 0.1790(3) 0.0283(12) Uani 1 1 d . . .
H4AA H 0.6460 -0.4862 0.1416 0.034 Uiso 1 1 calc R . .
C4B C 0.4758(3) -0.5144(4) 0.3396(3) 0.0313(12) Uani 1 1 d . . .
H4BA H 0.4918 -0.5230 0.3830 0.038 Uiso 1 1 calc R . .
C4C C 0.2680(3) 0.2482(4) 0.1174(3) 0.0336(13) Uani 1 1 d . . .
H4CA H 0.2430 0.2686 0.0761 0.040 Uiso 1 1 calc R . .
C4D C 0.5775(3) 0.2983(4) 0.2996(3) 0.0341(13) Uani 1 1 d . . .
H4DA H 0.6025 0.3116 0.3422 0.041 Uiso 1 1 calc R . .
C5A C 0.5959(2) -0.4096(3) 0.1814(2) 0.0222(10) Uani 1 1 d . . .
C5B C 0.4950(2) -0.4358(4) 0.3160(2) 0.0254(11) Uani 1 1 d . . .
C5C C 0.3180(2) 0.1804(4) 0.1315(3) 0.0265(11) Uani 1 1 d . . .
C5D C 0.5342(3) 0.2203(4) 0.2804(3) 0.0286(12) Uani 1 1 d . . .
C6A C 0.5334(2) -0.3905(3) 0.1263(2) 0.0206(10) Uani 1 1 d . . .
C6B C 0.5380(2) -0.3550(4) 0.3535(2) 0.0238(11) Uani 1 1 d . . .
C6C C 0.3362(2) 0.1330(4) 0.0851(2) 0.0245(11) Uani 1 1 d . . .
C6D C 0.5251(3) 0.1491(4) 0.3231(3) 0.0319(13) Uani 1 1 d . . .
C7A C 0.4039(2) -0.2524(4) 0.1136(2) 0.0204(10) Uani 1 1 d . . .
C7B C 0.5893(2) -0.1489(4) 0.3092(2) 0.0219(10) Uani 1 1 d . . .
C7C C 0.4635(2) -0.0148(3) 0.1039(2) 0.0199(10) Uani 1 1 d . . .
C7D C 0.4399(2) -0.0627(4) 0.2941(2) 0.0216(10) Uani 1 1 d . . .
C8A C 0.3446(2) -0.1996(4) 0.0711(2) 0.0203(10) Uani 1 1 d . . .
C8B C 0.6284(3) -0.0587(4) 0.3301(2) 0.0254(11) Uani 1 1 d . . .
C8C C 0.4918(2) -0.0816(3) 0.0730(2) 0.0183(10) Uani 1 1 d . . .
C8D C 0.4245(2) -0.1493(4) 0.3232(2) 0.0227(10) Uani 1 1 d . . .
C9A C 0.3215(3) -0.2068(4) 0.0076(2) 0.0308(12) Uani 1 1 d . . .
H9AA H 0.3418 -0.2488 -0.0105 0.037 Uiso 1 1 calc R . .
C9B C 0.6607(3) -0.0343(5) 0.3921(3) 0.0427(16) Uani 1 1 d . . .
H9BA H 0.6593 -0.0762 0.4232 0.051 Uiso 1 1 calc R . .
C9C C 0.4618(2) -0.0986(4) 0.0098(2) 0.0254(11) Uani 1 1 d . . .
H9CA H 0.4221 -0.0670 -0.0155 0.031 Uiso 1 1 calc R . .
C9D C 0.4489(3) -0.1622(4) 0.3860(3) 0.0314(12) Uani 1 1 d . . .
H9DA H 0.4769 -0.1146 0.4133 0.038 Uiso 1 1 calc R . .
C10A C 0.2674(3) -0.1507(5) -0.0290(3) 0.0370(14) Uani 1 1 d . . .
H10A H 0.2501 -0.1543 -0.0727 0.044 Uiso 1 1 calc R . .
C10B C 0.6953(4) 0.0527(5) 0.4076(3) 0.0514(19) Uani 1 1 d . . .
H10B H 0.7182 0.0711 0.4497 0.062 Uiso 1 1 calc R . .
C10C C 0.4912(3) -0.1627(4) -0.0153(2) 0.0295(12) Uani 1 1 d . . .
H10C H 0.4720 -0.1755 -0.0584 0.035 Uiso 1 1 calc R . .
C10D C 0.4321(3) -0.2458(4) 0.4091(3) 0.0350(13) Uani 1 1 d . . .
H10D H 0.4483 -0.2561 0.4523 0.042 Uiso 1 1 calc R . .
C11A C 0.2396(3) -0.0900(4) -0.0008(3) 0.0336(13) Uani 1 1 d . . .
H11A H 0.2034 -0.0501 -0.0249 0.040 Uiso 1 1 calc R . .
C11B C 0.6961(3) 0.1121(5) 0.3615(3) 0.0455(16) Uani 1 1 d . . .
H11B H 0.7189 0.1723 0.3713 0.055 Uiso 1 1 calc R . .
C11C C 0.5487(3) -0.2080(4) 0.0230(2) 0.0279(12) Uani 1 1 d . . .
H11C H 0.5698 -0.2520 0.0067 0.033 Uiso 1 1 calc R . .
C11D C 0.3911(3) -0.3134(4) 0.3678(3) 0.0335(13) Uani 1 1 d . . .
H11D H 0.3787 -0.3708 0.3824 0.040 Uiso 1 1 calc R . .
C12A C 0.2650(2) -0.0880(4) 0.0631(2) 0.0267(11) Uani 1 1 d . . .
H12A H 0.2450 -0.0470 0.0822 0.032 Uiso 1 1 calc R . .
C12B C 0.6631(3) 0.0828(4) 0.3008(3) 0.0310(12) Uani 1 1 d . . .
H12B H 0.6639 0.1241 0.2692 0.037 Uiso 1 1 calc R . .
C12C C 0.5749(2) -0.1882(4) 0.0853(2) 0.0235(11) Uani 1 1 d . . .
H12C H 0.6142 -0.2201 0.1115 0.028 Uiso 1 1 calc R . .
C12D C 0.3685(3) -0.2963(4) 0.3049(3) 0.0270(11) Uani 1 1 d . . .
H12D H 0.3412 -0.3436 0.2768 0.032 Uiso 1 1 calc R . .
N1A N 0.59772(19) -0.3716(3) 0.23409(18) 0.0213(9) Uani 1 1 d . . .
N1B N 0.4743(2) -0.4222(3) 0.2541(2) 0.0238(9) Uani 1 1 d . . .
N1C N 0.3558(2) 0.1515(3) 0.1902(2) 0.0246(9) Uani 1 1 d . . .
N1D N 0.4979(2) 0.1987(3) 0.2199(2) 0.0239(9) Uani 1 1 d . . .
N1S N 0.2608(3) -0.0373(4) 0.2243(3) 0.0422(13) Uani 1 1 d . . .
N2A N 0.5221(2) -0.4247(3) 0.0716(2) 0.0275(10) Uani 1 1 d . . .
H2AB H 0.4853 -0.4108 0.0397 0.033 Uiso 1 1 calc R . .
H2AC H 0.5513 -0.4617 0.0666 0.033 Uiso 1 1 calc R . .
N2B N 0.5668(2) -0.3564(3) 0.4138(2) 0.0310(10) Uani 1 1 d . . .
H2BB H 0.5922 -0.3077 0.4340 0.037 Uiso 1 1 calc R . .
H2BC H 0.5607 -0.4059 0.4342 0.037 Uiso 1 1 calc R . .
N2C N 0.3023(2) 0.1424(4) 0.0256(2) 0.0335(11) Uani 1 1 d . . .
H2CB H 0.3147 0.1123 -0.0001 0.040 Uiso 1 1 calc R . .
H2CC H 0.2669 0.1787 0.0112 0.040 Uiso 1 1 calc R . .
N2D N 0.5498(3) 0.1618(5) 0.3822(2) 0.066(2) Uani 1 1 d . . .
H2DB H 0.5431 0.1182 0.4059 0.079 Uiso 1 1 calc R . .
H2DC H 0.5733 0.2140 0.3987 0.079 Uiso 1 1 calc R . .
N3A N 0.49380(19) -0.3343(3) 0.14013(18) 0.0216(9) Uani 1 1 d . . .
N3B N 0.5441(2) -0.2837(3) 0.31902(18) 0.0224(9) Uani 1 1 d . . .
N3C N 0.38983(19) 0.0801(3) 0.11071(19) 0.0216(9) Uani 1 1 d . . .
N3D N 0.4892(2) 0.0733(3) 0.29400(19) 0.0240(9) Uani 1 1 d . . .
N4A N 0.43694(19) -0.3030(3) 0.09123(18) 0.0225(9) Uani 1 1 d . . .
H4AB H 0.4255 -0.3155 0.0519 0.027 Uiso 1 1 calc R . .
N4B N 0.5844(2) -0.2073(3) 0.34939(19) 0.0255(10) Uani 1 1 d . . .
H4BB H 0.6036 -0.1995 0.3897 0.031 Uiso 1 1 calc R . .
N4C N 0.40895(19) 0.0284(3) 0.07128(18) 0.0217(9) Uani 1 1 d . . .
H4CB H 0.3875 0.0256 0.0308 0.026 Uiso 1 1 calc R . .
N4D N 0.4795(2) 0.0012(3) 0.33004(19) 0.0266(10) Uani 1 1 d . . .
H4DB H 0.4975 -0.0006 0.3707 0.032 Uiso 1 1 calc R . .
N5A N 0.31680(19) -0.1419(3) 0.09912(19) 0.0215(9) Uani 1 1 d . . .
N5B N 0.6298(2) -0.0017(3) 0.28451(19) 0.0243(9) Uani 1 1 d . . .
N5C N 0.54740(18) -0.1260(3) 0.11074(18) 0.0191(8) Uani 1 1 d . . .
N5D N 0.3839(2) -0.2151(3) 0.28227(19) 0.0243(9) Uani 1 1 d . . .
O1A O 0.42173(16) -0.2400(2) 0.17377(14) 0.0204(7) Uani 1 1 d . . .
O1B O 0.55967(16) -0.1648(2) 0.24826(15) 0.0216(7) Uani 1 1 d . . .
O1C O 0.49547(15) -0.0050(2) 0.16494(14) 0.0193(7) Uani 1 1 d . . .
O1D O 0.41279(16) -0.0567(2) 0.23322(15) 0.0203(7) Uani 1 1 d . . .
O1SC O 0.26569(19) -0.1037(3) 0.18829(19) 0.0407(10) Uani 1 1 d . . .
O1W O 0.2908(2) -0.2978(4) 0.1650(2) 0.0467(11) Uani 1 1 d D . .
H1WA H 0.255(2) -0.275(6) 0.159(4) 0.070 Uiso 1 1 d D . .
H1WB H 0.292(4) -0.334(5) 0.138(3) 0.070 Uiso 1 1 d D . .
O2W O 0.62328(18) 0.0392(3) 0.15521(17) 0.0277(8) Uani 1 1 d D . .
H2WA H 0.640(3) 0.013(5) 0.134(3) 0.042 Uiso 1 1 d D . .
H2WB H 0.633(3) 0.098(2) 0.165(3) 0.042 Uiso 1 1 d D . .
O3W O 0.67255(17) -0.1499(3) 0.22114(17) 0.0301(9) Uani 1 1 d D . .
H3WA H 0.699(3) -0.157(5) 0.2580(13) 0.045 Uiso 1 1 d D . .
H3WB H 0.696(3) -0.158(5) 0.202(3) 0.045 Uiso 1 1 d D . .
O4W O 0.9041(2) -0.0672(4) 0.4582(2) 0.0424(11) Uani 1 1 d D . .
H4WA H 0.881(3) -0.048(6) 0.476(3) 0.064 Uiso 1 1 d D . .
H4WB H 0.888(4) -0.117(4) 0.436(3) 0.064 Uiso 1 1 d D . .
O5W O 0.4414(4) 0.4723(5) 0.4919(3) 0.092(2) Uani 1 1 d D . .
H5WA H 0.415(5) 0.439(9) 0.462(4) 0.138 Uiso 1 1 d D . .
H5WB H 0.422(6) 0.526(5) 0.488(6) 0.138 Uiso 1 1 d D . .
O6W O 0.3548(5) -0.7857(8) 0.4934(5) 0.056(2) Uiso 0.50 1 d P . .
O1SB O 0.3058(2) -0.0249(4) 0.2762(2) 0.0525(12) Uani 1 1 d . . .
O1SA O 0.2108(3) 0.0089(5) 0.2070(4) 0.102(3) Uani 1 1 d . . .
O2SC O 0.30896(18) 0.0507(3) -0.09281(17) 0.0355(9) Uani 1 1 d . . .
O2SB O 0.2499(2) 0.1571(3) -0.1614(2) 0.0446(11) Uani 1 1 d . . .
O4SB O 0.6638(2) 0.3971(3) 0.52479(19) 0.0422(10) Uani 1 1 d . . .
O4SC O 0.6711(2) 0.2797(4) 0.4671(2) 0.0491(12) Uani 1 1 d . . .
N2S N 0.2553(2) 0.0944(4) -0.1212(2) 0.0331(11) Uani 1 1 d . . .
N4S N 0.6380(3) 0.3422(4) 0.4792(2) 0.0387(12) Uani 1 1 d . . .
O2SA O 0.2082(2) 0.0756(4) -0.1096(2) 0.0517(13) Uani 1 1 d . . .
O4SA O 0.5788(2) 0.3480(4) 0.4452(2) 0.0636(15) Uani 1 1 d . . .
O3SC O 0.7303(2) 0.3290(3) 0.16069(19) 0.0466(12) Uani 1 1 d . . .
N3S N 0.6878(2) 0.2697(3) 0.1594(2) 0.0294(10) Uani 1 1 d . . .
O3SB O 0.6942(2) 0.2243(4) 0.2057(2) 0.0610(14) Uani 1 1 d . . .
O3SA O 0.6382(2) 0.2565(5) 0.1108(2) 0.0672(16) Uani 1 1 d . . .
O5SB O 0.9289(3) 0.1091(4) 0.5472(3) 0.0699(16) Uani 1 1 d . . .
O5SC O 0.8469(3) 0.0125(5) 0.5279(3) 0.0769(17) Uani 1 1 d . . .
N5S N 0.8798(3) 0.0865(5) 0.5552(3) 0.0554(16) Uani 1 1 d . . .
O5SA O 0.8680(3) 0.1286(5) 0.5941(3) 0.0854(19) Uani 1 1 d . . .
N6S N 0.4059(7) -0.0040(12) 0.4893(9) 0.122(2) Uiso 0.50 1 d PD A 1
O6SC O 0.4518(7) -0.0644(13) 0.5158(11) 0.122(2) Uiso 0.50 1 d PD A 1
O6SB O 0.3476(6) -0.0390(12) 0.4662(8) 0.122(2) Uiso 0.50 1 d PD A 1
O6SA O 0.4161(8) 0.0650(11) 0.4597(8) 0.122(2) Uiso 0.50 1 d PD A 1
N7S N 0.3830(7) -0.0482(14) 0.4721(8) 0.122(2) Uiso 0.50 1 d PD B 2
O7SA O 0.3536(8) -0.0001(12) 0.4231(7) 0.122(2) Uiso 0.50 1 d PD B 2
O7SB O 0.3527(8) -0.1204(12) 0.4808(7) 0.122(2) Uiso 0.50 1 d PD B 2
O7SC O 0.4417(7) -0.0382(14) 0.5093(10) 0.122(2) Uiso 0.50 1 d PD B 2
O1M O 0.7633(4) 0.9153(6) 0.5629(4) 0.081(2) Uiso 0.75 1 d PD . .
C1M C 0.7887(8) 0.9669(11) 0.6156(6) 0.102(5) Uiso 0.75 1 d PD . .
O2M O 0.3590(9) 0.319(2) 0.3936(10) 0.059(6) Uiso 0.25 1 d PD C 2
C2M C 0.4270(9) 0.321(2) 0.4190(12) 0.046(6) Uiso 0.25 1 d PD C 2
C3M C 0.3490(9) 0.2165(12) 0.3733(9) 0.080(5) Uiso 0.50 1 d PD D 3
O3M O 0.3170(6) 0.1303(9) 0.3451(6) 0.081(4) Uiso 0.50 1 d PD D 3
C4M C 0.3772(16) 0.2657(15) 0.4163(15) 0.055(7) Uiso 0.25 1 d PD E 4
O4M O 0.3758(10) 0.3650(14) 0.4005(9) 0.045(5) Uiso 0.25 1 d PD E 4

loop_
_atom_site_aniso_label
_atom_site_aniso_U_11
_atom_site_aniso_U_22
_atom_site_aniso_U_33
_atom_site_aniso_U_23
_atom_site_aniso_U_13
_atom_site_aniso_U_12
Ni1 0.0162(3) 0.0191(3) 0.0188(3) 0.0005(2) 0.0026(2) -0.0006(2)
Fe2 0.0194(4) 0.0167(3) 0.0190(4) -0.0017(3) 0.0068(3) -0.0023(3)
Ni3 0.0202(3) 0.0192(3) 0.0222(3) 0.0002(2) 0.0081(3) -0.0012(3)
Fe4 0.0170(3) 0.0175(3) 0.0162(3) 0.0001(3) 0.0026(3) 0.0002(3)
C1A 0.020(3) 0.026(3) 0.025(3) 0.001(2) 0.000(2) 0.001(2)
C1B 0.028(3) 0.026(3) 0.034(3) -0.002(2) 0.011(2) -0.003(2)
C1C 0.033(3) 0.028(3) 0.041(3) -0.007(2) 0.023(3) -0.008(2)
C1D 0.032(3) 0.028(3) 0.032(3) -0.006(2) 0.015(2) -0.004(2)
C2A 0.020(3) 0.030(3) 0.033(3) 0.004(2) 0.003(2) 0.006(2)
C2B 0.036(3) 0.032(3) 0.048(4) -0.006(3) 0.018(3) -0.014(3)
C2C 0.034(3) 0.029(3) 0.062(4) -0.014(3) 0.030(3) -0.008(3)
C2D 0.036(3) 0.027(3) 0.043(3) 0.002(3) 0.018(3) -0.006(3)
C3A 0.021(3) 0.027(3) 0.046(3) 0.005(3) 0.012(2) 0.009(2)
C3B 0.052(4) 0.030(3) 0.051(4) 0.004(3) 0.028(3) -0.008(3)
C3C 0.028(3) 0.028(3) 0.062(4) -0.010(3) 0.023(3) -0.001(2)
C3D 0.031(3) 0.026(3) 0.049(4) -0.001(3) 0.015(3) -0.010(2)
C4A 0.024(3) 0.023(3) 0.033(3) -0.002(2) 0.008(2) 0.002(2)
C4B 0.037(3) 0.024(3) 0.032(3) 0.005(2) 0.013(3) 0.001(2)
C4C 0.026(3) 0.023(3) 0.054(4) 0.001(3) 0.018(3) 0.001(2)
C4D 0.033(3) 0.025(3) 0.039(3) -0.007(2) 0.010(3) -0.010(2)
C5A 0.021(2) 0.013(2) 0.030(3) 0.002(2) 0.008(2) -0.0005(19)
C5B 0.022(3) 0.026(3) 0.027(3) 0.003(2) 0.009(2) 0.002(2)
C5C 0.022(3) 0.020(3) 0.040(3) -0.002(2) 0.015(2) -0.005(2)
C5D 0.032(3) 0.020(3) 0.033(3) -0.005(2) 0.013(2) -0.005(2)
C6A 0.018(2) 0.016(2) 0.024(3) -0.0013(19) 0.006(2) -0.0010(19)
C6B 0.025(3) 0.020(3) 0.027(3) 0.002(2) 0.012(2) 0.006(2)
C6C 0.021(3) 0.022(3) 0.029(3) 0.006(2) 0.009(2) 0.002(2)
C6D 0.040(3) 0.024(3) 0.029(3) -0.006(2) 0.011(2) -0.013(2)
C7A 0.018(2) 0.019(2) 0.021(2) -0.0004(19) 0.005(2) -0.001(2)
C7B 0.020(2) 0.024(3) 0.018(2) 0.000(2) 0.004(2) 0.004(2)
C7C 0.022(2) 0.017(2) 0.019(2) -0.0010(19) 0.007(2) -0.004(2)
C7D 0.024(2) 0.020(2) 0.021(2) 0.000(2) 0.009(2) 0.001(2)
C8A 0.017(2) 0.021(2) 0.019(2) 0.0026(19) 0.004(2) 0.000(2)
C8B 0.027(3) 0.023(3) 0.018(2) -0.001(2) 0.001(2) -0.004(2)
C8C 0.015(2) 0.019(2) 0.021(2) 0.0006(19) 0.0076(19) -0.0046(19)
C8D 0.023(3) 0.021(3) 0.023(2) -0.001(2) 0.008(2) 0.001(2)
C9A 0.023(3) 0.039(3) 0.024(3) -0.002(2) 0.004(2) 0.005(2)
C9B 0.057(4) 0.038(3) 0.024(3) -0.001(3) 0.008(3) -0.018(3)
C9C 0.020(2) 0.030(3) 0.024(3) -0.001(2) 0.007(2) -0.004(2)
C9D 0.037(3) 0.029(3) 0.027(3) 0.003(2) 0.012(2) 0.001(2)
C10A 0.032(3) 0.051(4) 0.023(3) 0.010(3) 0.006(2) 0.007(3)
C10B 0.066(5) 0.044(4) 0.026(3) -0.011(3) 0.002(3) -0.028(3)
C10C 0.026(3) 0.035(3) 0.024(3) -0.008(2) 0.008(2) -0.006(2)
C10D 0.036(3) 0.040(3) 0.029(3) 0.009(3) 0.013(3) 0.004(3)
C11A 0.024(3) 0.039(3) 0.031(3) 0.015(3) 0.004(2) 0.011(2)
C11B 0.049(4) 0.034(3) 0.044(4) -0.009(3) 0.009(3) -0.018(3)
C11C 0.028(3) 0.027(3) 0.033(3) -0.008(2) 0.017(2) -0.003(2)
C11D 0.035(3) 0.027(3) 0.042(3) 0.012(2) 0.020(3) 0.003(2)
C12A 0.022(3) 0.024(3) 0.033(3) 0.005(2) 0.010(2) 0.004(2)
C12B 0.028(3) 0.030(3) 0.031(3) -0.002(2) 0.009(2) -0.009(2)
C12C 0.020(2) 0.020(3) 0.028(3) 0.000(2) 0.008(2) 0.001(2)
C12D 0.028(3) 0.020(3) 0.036(3) 0.004(2) 0.017(2) 0.003(2)
N1A 0.020(2) 0.020(2) 0.022(2) -0.0004(17) 0.0056(17) -0.0015(17)
N1B 0.022(2) 0.020(2) 0.027(2) 0.0024(18) 0.0073(18) 0.0006(18)
N1C 0.023(2) 0.017(2) 0.037(3) -0.0016(18) 0.016(2) -0.0021(17)
N1D 0.024(2) 0.020(2) 0.028(2) -0.0044(18) 0.0112(19) -0.0035(18)
N1S 0.035(3) 0.035(3) 0.059(4) 0.006(3) 0.022(3) 0.005(2)
N2A 0.023(2) 0.027(2) 0.027(2) -0.0054(19) 0.0055(19) 0.0095(19)
N2B 0.037(3) 0.029(2) 0.021(2) 0.0050(19) 0.007(2) 0.000(2)
N2C 0.027(2) 0.040(3) 0.031(3) 0.007(2) 0.010(2) 0.017(2)
N2D 0.097(5) 0.061(4) 0.025(3) -0.013(3) 0.011(3) -0.055(4)
N3A 0.017(2) 0.020(2) 0.021(2) -0.0013(17) 0.0020(17) 0.0044(17)
N3B 0.024(2) 0.020(2) 0.019(2) -0.0007(17) 0.0043(17) -0.0017(18)
N3C 0.017(2) 0.024(2) 0.021(2) -0.0015(17) 0.0061(17) 0.0020(17)
N3D 0.025(2) 0.021(2) 0.024(2) -0.0018(17) 0.0086(18) -0.0070(18)
N4A 0.019(2) 0.026(2) 0.015(2) -0.0014(17) 0.0013(17) 0.0024(18)
N4B 0.027(2) 0.025(2) 0.016(2) -0.0007(17) 0.0016(18) -0.0037(19)
N4C 0.019(2) 0.026(2) 0.0160(19) 0.0014(17) 0.0037(17) 0.0044(18)
N4D 0.031(2) 0.027(2) 0.018(2) -0.0001(18) 0.0069(18) -0.0058(19)
N5A 0.017(2) 0.021(2) 0.024(2) 0.0032(17) 0.0050(17) 0.0009(17)
N5B 0.019(2) 0.025(2) 0.023(2) -0.0017(18) 0.0035(17) -0.0005(18)
N5C 0.0139(19) 0.020(2) 0.020(2) -0.0011(16) 0.0043(16) -0.0019(16)
N5D 0.026(2) 0.023(2) 0.026(2) 0.0039(18) 0.0125(19) 0.0042(18)
O1A 0.0212(17) 0.0225(17) 0.0145(16) -0.0024(13) 0.0048(14) 0.0017(14)
O1B 0.0206(17) 0.0213(17) 0.0160(16) -0.0018(14) 0.0009(14) -0.0023(14)
O1C 0.0175(16) 0.0191(17) 0.0189(17) 0.0006(13) 0.0054(14) 0.0009(13)
O1D 0.0240(18) 0.0182(17) 0.0193(17) -0.0007(13) 0.0097(14) -0.0026(14)
O1SC 0.028(2) 0.053(3) 0.042(2) -0.009(2) 0.0162(19) 0.0054(19)
O1W 0.057(3) 0.041(3) 0.035(2) -0.006(2) 0.013(2) -0.024(2)
O2W 0.027(2) 0.0246(19) 0.028(2) -0.0033(16) 0.0074(16) -0.0072(16)
O3W 0.0185(19) 0.038(2) 0.027(2) 0.0025(17) 0.0036(15) 0.0069(16)
O4W 0.039(3) 0.054(3) 0.030(2) 0.005(2) 0.0106(19) -0.012(2)
O5W 0.158(7) 0.067(4) 0.088(5) 0.044(4) 0.089(5) 0.057(5)
O1SB 0.048(3) 0.054(3) 0.056(3) -0.009(2) 0.023(3) 0.004(2)
O1SA 0.057(4) 0.090(5) 0.133(6) -0.030(4) 0.014(4) 0.044(4)
O2SC 0.026(2) 0.044(2) 0.028(2) 0.0027(18) 0.0025(16) 0.0067(18)
O2SB 0.048(3) 0.048(3) 0.042(2) 0.017(2) 0.023(2) 0.016(2)
O4SB 0.043(2) 0.039(2) 0.037(2) -0.0140(19) 0.0093(19) -0.013(2)
O4SC 0.037(2) 0.053(3) 0.054(3) -0.027(2) 0.017(2) -0.015(2)
N2S 0.032(3) 0.040(3) 0.024(2) 0.002(2) 0.010(2) 0.004(2)
N4S 0.039(3) 0.037(3) 0.034(3) -0.003(2) 0.010(2) -0.015(2)
O2SA 0.037(2) 0.077(4) 0.047(3) 0.024(2) 0.023(2) 0.021(2)
O4SA 0.040(3) 0.058(3) 0.063(3) -0.020(3) -0.006(2) 0.004(2)
O3SC 0.039(2) 0.053(3) 0.035(2) 0.007(2) 0.0032(19) -0.021(2)
N3S 0.029(2) 0.026(2) 0.031(3) -0.006(2) 0.011(2) -0.003(2)
O3SB 0.049(3) 0.070(4) 0.064(3) 0.039(3) 0.024(3) 0.011(3)
O3SA 0.043(3) 0.102(4) 0.042(3) -0.026(3) 0.005(2) -0.035(3)
O5SB 0.077(4) 0.060(4) 0.087(4) 0.016(3) 0.048(3) -0.002(3)
O5SC 0.068(4) 0.073(4) 0.109(5) -0.009(4) 0.056(4) -0.013(3)
N5S 0.063(4) 0.046(4) 0.070(4) 0.024(3) 0.041(4) 0.016(3)
O5SA 0.094(5) 0.083(5) 0.093(5) 0.002(4) 0.052(4) 0.030(4)

loop_
_atom_type_symbol
_atom_type_description
_atom_type_scat_dispersion_real
_atom_type_scat_dispersion_imag
_atom_type_scat_source
C C 0.0033 0.0016 'International Tables Vol C Tables 4.2.6.8 and 6.1.1.4'
H H 0.0000 0.0000 'International Tables Vol C Tables 4.2.6.8 and 6.1.1.4'
N N 0.0061 0.0033 'International Tables Vol C Tables 4.2.6.8 and 6.1.1.4'
O O 0.0106 0.0060 'International Tables Vol C Tables 4.2.6.8 and 6.1.1.4'
Fe Fe 0.3463 0.8444 'International Tables Vol C Tables 4.2.6.8 and 6.1.1.4'
Ni Ni 0.3393 1.1124 'International Tables Vol C Tables 4.2.6.8 and 6.1.1.4'

loop_
_geom_angle_atom_site_label_1
_geom_angle_atom_site_label_2
_geom_angle_atom_site_label_3
_geom_angle
N5B Ni1 O3W 90.35(16)
N5B Ni1 N5C 177.64(17)
O3W Ni1 N5C 91.45(15)
N5B Ni1 O1B 79.89(15)
O3W Ni1 O1B 88.34(15)
N5C Ni1 O1B 101.70(14)
N5B Ni1 O1C 99.07(15)
O3W Ni1 O1C 168.95(15)
N5C Ni1 O1C 79.31(14)
O1B Ni1 O1C 87.64(13)
N5B Ni1 O2W 95.31(16)
O3W Ni1 O2W 91.67(16)
N5C Ni1 O2W 83.10(15)
O1B Ni1 O2W 175.19(14)
O1C Ni1 O2W 93.19(14)
N3D Fe2 N3C 171.13(18)
N3D Fe2 O1D 75.82(15)
N3C Fe2 O1D 110.89(15)
N3D Fe2 O1C 110.34(16)
N3C Fe2 O1C 75.34(15)
O1D Fe2 O1C 96.11(13)
N3D Fe2 N1C 99.28(17)
N3C Fe2 N1C 74.65(17)
O1D Fe2 N1C 95.94(15)
O1C Fe2 N1C 149.95(15)
N3D Fe2 N1D 74.65(16)
N3C Fe2 N1D 98.56(17)
O1D Fe2 N1D 150.46(15)
O1C Fe2 N1D 93.42(15)
N1C Fe2 N1D 89.48(16)
N5D Ni3 O1SC 97.42(17)
N5D Ni3 O1W 90.97(18)
O1SC Ni3 O1W 86.8(2)
N5D Ni3 N5A 173.82(17)
O1SC Ni3 N5A 88.50(17)
O1W Ni3 N5A 87.58(17)
N5D Ni3 O1A 95.21(15)
O1SC Ni3 O1A 167.23(15)
O1W Ni3 O1A 91.16(18)
N5A Ni3 O1A 78.82(14)
N5D Ni3 O1D 79.95(15)
O1SC Ni3 O1D 96.27(16)
O1W Ni3 O1D 170.71(16)
N5A Ni3 O1D 101.24(14)
O1A Ni3 O1D 87.75(13)
N3A Fe4 O1A 75.68(14)
N3A Fe4 N3B 165.29(17)
O1A Fe4 N3B 117.85(15)
N3A Fe4 O1B 110.29(16)
O1A Fe4 O1B 97.23(13)
N3B Fe4 O1B 75.17(15)
N3A Fe4 N1B 99.46(17)
O1A Fe4 N1B 94.66(15)
N3B Fe4 N1B 74.77(16)
O1B Fe4 N1B 149.85(15)
N3A Fe4 N1A 74.25(15)
O1A Fe4 N1A 149.89(14)
N3B Fe4 N1A 92.22(16)
O1B Fe4 N1A 91.64(15)
N1B Fe4 N1A 91.79(16)
N1A C1A C2A 122.1(5)
N1B C1B C2B 122.1(5)
N1C C1C C2C 121.8(6)
N1D C1D C2D 122.0(5)
C3A C2A C1A 119.5(5)
C3B C2B C1B 119.0(6)
C3C C2C C1C 119.1(6)
C3D C2D C1D 119.2(5)
C2A C3A C4A 119.6(5)
C2B C3B C4B 119.0(5)
C2C C3C C4C 119.8(5)
C2D C3D C4D 120.1(5)
C5A C4A C3A 117.5(5)
C5B C4B C3B 119.2(5)
C5C C4C C3C 117.9(6)
C5D C4D C3D 117.4(5)
N1A C5A C4A 122.5(5)
N1A C5A C6A 113.5(4)
C4A C5A C6A 124.0(5)
N1B C5B C4B 122.1(5)
N1B C5B C6B 112.8(4)
C4B C5B C6B 125.1(5)
N1C C5C C4C 122.6(5)
N1C C5C C6C 113.1(4)
C4C C5C C6C 124.4(5)
N1D C5D C4D 122.8(5)
N1D C5D C6D 113.0(4)
C4D C5D C6D 124.1(5)
N2A C6A N3A 126.2(4)
N2A C6A C5A 121.9(4)
N3A C6A C5A 111.8(4)
N2B C6B N3B 124.2(5)
N2B C6B C5B 123.0(5)
N3B C6B C5B 112.7(4)
N2C C6C N3C 124.1(5)
N2C C6C C5C 123.3(5)
N3C C6C C5C 112.6(4)
N2D C6D N3D 124.5(5)
N2D C6D C5D 122.7(5)
N3D C6D C5D 112.9(5)
N4A C7A O1A 123.6(4)
N4A C7A C8A 119.7(4)
O1A C7A C8A 116.7(4)
N4B C7B O1B 123.2(5)
N4B C7B C8B 119.7(4)
O1B C7B C8B 117.1(4)
N4C C7C O1C 123.5(4)
N4C C7C C8C 119.1(4)
O1C C7C C8C 117.3(4)
N4D C7D O1D 124.1(4)
N4D C7D C8D 117.8(4)
O1D C7D C8D 118.1(4)
N5A C8A C9A 123.1(5)
N5A C8A C7A 115.0(4)
C9A C8A C7A 121.9(5)
N5B C8B C9B 122.6(5)
N5B C8B C7B 115.2(4)
C9B C8B C7B 122.1(5)
N5C C8C C9C 122.8(5)
N5C C8C C7C 115.1(4)
C9C C8C C7C 122.1(4)
N5D C8D C9D 122.5(5)
N5D C8D C7D 114.4(4)
C9D C8D C7D 123.1(5)
C8A C9A C10A 118.3(5)
C8B C9B C10B 118.4(6)
C10C C9C C8C 118.4(5)
C8D C9D C10D 119.2(5)
C11A C10A C9A 119.1(5)
C11B C10B C9B 119.4(6)
C11C C10C C9C 119.1(5)
C11D C10D C9D 118.8(5)
C10A C11A C12A 119.2(5)
C10B C11B C12B 119.1(6)
C12C C11C C10C 118.9(5)
C10D C11D C12D 119.2(5)
N5A C12A C11A 122.5(5)
N5B C12B C11B 122.7(5)
N5C C12C C11C 123.0(5)
N5D C12D C11D 122.3(5)
C1A N1A C5A 118.8(4)
C1A N1A Fe4 124.9(4)
C5A N1A Fe4 116.1(3)
C1B N1B C5B 118.6(5)
C1B N1B Fe4 125.0(4)
C5B N1B Fe4 116.4(3)
C1C N1C C5C 118.8(5)
C1C N1C Fe2 125.1(4)
C5C N1C Fe2 115.5(3)
C1D N1D C5D 118.5(4)
C1D N1D Fe2 125.8(4)
C5D N1D Fe2 115.6(3)
O1SA N1S O1SB 121.7(6)
O1SA N1S O1SC 118.4(6)
O1SB N1S O1SC 119.9(5)
C6A N3A N4A 117.0(4)
C6A N3A Fe4 123.9(3)
N4A N3A Fe4 119.2(3)
C6B N3B N4B 117.0(4)
C6B N3B Fe4 122.6(3)
N4B N3B Fe4 119.4(3)
C6C N3C N4C 117.1(4)
C6C N3C Fe2 123.4(3)
N4C N3C Fe2 119.4(3)
C6D N3D N4D 117.2(4)
C6D N3D Fe2 123.3(4)
N4D N3D Fe2 119.0(3)
C7A N4A N3A 108.1(4)
C7B N4B N3B 109.0(4)
C7C N4C N3C 108.5(4)
C7D N4D N3D 108.6(4)
C12A N5A C8A 117.9(4)
C12A N5A Ni3 127.2(4)
C8A N5A Ni3 113.3(3)
C12B N5B C8B 117.8(4)
C12B N5B Ni1 128.0(4)
C8B N5B Ni1 113.7(3)
C12C N5C C8C 117.7(4)
C12C N5C Ni1 127.4(3)
C8C N5C Ni1 113.6(3)
C12D N5D C8D 118.0(4)
C12D N5D Ni3 126.8(4)
C8D N5D Ni3 115.0(3)
C7A O1A Fe4 113.1(3)
C7A O1A Ni3 111.8(3)
Fe4 O1A Ni3 134.98(16)
C7B O1B Fe4 112.8(3)
C7B O1B Ni1 112.4(3)
Fe4 O1B Ni1 133.34(17)
C7C O1C Fe2 112.0(3)
C7C O1C Ni1 111.7(3)
Fe2 O1C Ni1 136.34(16)
C7D O1D Fe2 112.4(3)
C7D O1D Ni3 112.1(3)
Fe2 O1D Ni3 135.42(17)
N1S O1SC Ni3 129.2(4)
O2SA N2S O2SB 120.0(5)
O2SA N2S O2SC 120.3(5)
O2SB N2S O2SC 119.6(5)
O4SA N4S O4SC 118.7(5)
O4SA N4S O4SB 120.6(6)
O4SC N4S O4SB 120.7(5)
O3SB N3S O3SA 119.2(5)
O3SB N3S O3SC 120.8(5)
O3SA N3S O3SC 120.0(5)
O5SA N5S O5SB 119.9(8)
O5SA N5S O5SC 120.2(7)
O5SB N5S O5SC 119.3(7)
O6SA N6S O6SC 117.8(11)
O6SA N6S O6SB 115.9(11)
O6SC N6S O6SB 116.4(11)
O7SC N7S O7SA 125.8(10)
O7SC N7S O7SB 116.8(10)
O7SA N7S O7SB 116.9(9)

loop_
_geom_bond_atom_site_label_1
_geom_bond_atom_site_label_2
_geom_bond_distance
Ni1 N5B 2.065(4)
Ni1 O3W 2.068(4)
Ni1 N5C 2.068(4)
Ni1 O1B 2.088(3)
Ni1 O1C 2.105(3)
Ni1 O2W 2.105(4)
Fe2 N3D 2.000(4)
Fe2 N3C 2.003(4)
Fe2 O1D 2.038(3)
Fe2 O1C 2.051(3)
Fe2 N1C 2.165(4)
Fe2 N1D 2.176(4)
Ni3 N5D 2.045(4)
Ni3 O1SC 2.047(4)
Ni3 O1W 2.065(4)
Ni3 N5A 2.066(4)
Ni3 O1A 2.116(3)
Ni3 O1D 2.119(3)
Fe4 N3A 2.006(4)
Fe4 O1A 2.016(3)
Fe4 N3B 2.020(4)
Fe4 O1B 2.044(3)
Fe4 N1B 2.155(4)
Fe4 N1A 2.170(4)
C1A N1A 1.339(6)
C1A C2A 1.376(8)
C1B N1B 1.337(7)
C1B C2B 1.391(8)
C1C N1C 1.340(7)
C1C C2C 1.397(8)
C1D N1D 1.342(7)
C1D C2D 1.387(8)
C2A C3A 1.371(8)
C2B C3B 1.380(9)
C2C C3C 1.380(9)
C2D C3D 1.380(8)
C3A C4A 1.402(8)
C3B C4B 1.393(9)
C3C C4C 1.394(9)
C3D C4D 1.393(8)
C4A C5A 1.389(7)
C4B C5B 1.369(8)
C4C C5C 1.391(8)
C4D C5D 1.390(8)
C5A N1A 1.348(7)
C5A C6A 1.492(7)
C5B N1B 1.362(7)
C5B C6B 1.497(7)
C5C N1C 1.358(7)
C5C C6C 1.487(7)
C5D N1D 1.360(7)
C5D C6D 1.487(8)
C6A N2A 1.310(7)
C6A N3A 1.324(6)
C6B N2B 1.306(7)
C6B N3B 1.324(7)
C6C N2C 1.305(7)
C6C N3C 1.322(6)
C6D N2D 1.293(7)
C6D N3D 1.321(7)
C7A N4A 1.289(6)
C7A O1A 1.331(6)
C7A C8A 1.485(7)
C7B N4B 1.290(7)
C7B O1B 1.340(6)
C7B C8B 1.479(7)
C7C N4C 1.292(6)
C7C O1C 1.333(6)
C7C C8C 1.481(7)
C7D N4D 1.287(7)
C7D O1D 1.322(6)
C7D C8D 1.489(7)
C8A N5A 1.351(7)
C8A C9A 1.383(7)
C8B N5B 1.352(7)
C8B C9B 1.388(8)
C8C N5C 1.345(6)
C8C C9C 1.388(7)
C8D N5D 1.361(7)
C8D C9D 1.374(7)
C9A C10A 1.396(8)
C9B C10B 1.389(9)
C9C C10C 1.383(8)
C9D C10D 1.393(8)
C10A C11A 1.380(9)
C10B C11B 1.375(9)
C10C C11C 1.382(8)
C10D C11D 1.385(9)
C11A C12A 1.386(8)
C11B C12B 1.382(8)
C11C C12C 1.376(7)
C11D C12D 1.388(8)
C12A N5A 1.345(6)
C12B N5B 1.347(7)
C12C N5C 1.343(6)
C12D N5D 1.347(7)
N1S O1SA 1.207(7)
N1S O1SB 1.239(7)
N1S O1SC 1.289(7)
N3A N4A 1.391(5)
N3B N4B 1.377(6)
N3C N4C 1.386(6)
N3D N4D 1.388(6)
O2SC N2S 1.265(6)
O2SB N2S 1.255(6)
O4SB N4S 1.249(6)
O4SC N4S 1.248(7)
N2S O2SA 1.235(6)
N4S O4SA 1.243(7)
O3SC N3S 1.250(6)
N3S O3SB 1.225(6)
N3S O3SA 1.241(6)
O5SB N5S 1.245(8)
O5SC N5S 1.264(9)
N5S O5SA 1.217(8)
N6S O6SA 1.258(9)
N6S O6SC 1.269(9)
N6S O6SB 1.288(9)
N7S O7SC 1.256(9)
N7S O7SA 1.261(9)
N7S O7SB 1.271(9)
O1M C1M 1.343(9)
O2M C2M 1.396(10)
C3M O3M 1.401(10)
C4M O4M 1.409(10)
